data_2214368
loop_
_publ_author_name
'Wang, Min'
'Cheng, Le-Hua'
'Wang, An-Ming'

_publ_section_title
;
 4,4',6,6'-Tetramethyl-2,2'-(butane-1,4-diyldithio)dipyrimidine
;
_journal_coeditor_code OM2134
_journal_issue 7
_journal_name_full 'Acta Crystallographica Section E'
_journal_page_first o3296
_journal_page_last o3296
_journal_paper_doi 10.1107/S1600536807029510
_journal_volume 63
_journal_year 2007
_chemical_formula_iupac 'C16 H22 N4 S2'
_chemical_formula_moiety 'C16 H22 N4 S2'
_chemical_formula_sum 'C16 H22 N4 S2'
_chemical_formula_weight 334.50
_chemical_name_systematic
;
4,4',6,6'-Tetramethyl-2,2'-(butane-1,4-diyldithio)dipyrimidine
;
_space_group_IT_number 14
_symmetry_cell_setting monoclinic
_symmetry_space_group_name_Hall '-P 2ybc'
_symmetry_space_group_name_H-M 'P 1 21/c 1'
_atom_sites_solution_hydrogens geom
_atom_sites_solution_primary direct
_atom_sites_solution_secondary difmap
_audit_creation_method SHELXL-97
_cell_angle_alpha 90.00
_cell_angle_beta 97.048(3)
_cell_angle_gamma 90.00
_cell_formula_units_Z 2
_cell_length_a 5.3851(2)
_cell_length_b 12.6233(6)
_cell_length_c 13.3282(6)
_cell_measurement_reflns_used 1360
_cell_measurement_temperature 296(2)
_cell_measurement_theta_max 24.21
_cell_measurement_theta_min 2.23
_cell_volume 899.17(7)
_computing_cell_refinement APEX2
_computing_data_collection 'APEX2 (Bruker, 2005)'
_computing_data_reduction APEX2
_computing_molecular_graphics 'SHELXTL (Bruker, 1997)'
_computing_publication_material 'WinGX (Farrugia, 1999)'
_computing_structure_refinement 'SHELXL97 (Sheldrick, 1997)'
_computing_structure_solution 'SIR97 (Altomare <i>et al.</i>,  1999)'
_diffrn_ambient_temperature 296(2)
_diffrn_measured_fraction_theta_full 0.998
_diffrn_measured_fraction_theta_max 0.998
_diffrn_measurement_device_type 'Bruker APEXII CCD area-detector'
_diffrn_measurement_method '\f and \w'
_diffrn_radiation_monochromator graphite
_diffrn_radiation_source 'fine-focus sealed tube'
_diffrn_radiation_type MoK\a
_diffrn_radiation_wavelength 0.71073
_diffrn_reflns_av_R_equivalents 0.0215
_diffrn_reflns_av_sigmaI/netI 0.0362
_diffrn_reflns_limit_h_max 7
_diffrn_reflns_limit_h_min -3
_diffrn_reflns_limit_k_max 13
_diffrn_reflns_limit_k_min -16
_diffrn_reflns_limit_l_max 17
_diffrn_reflns_limit_l_min -17
_diffrn_reflns_number 4768
_diffrn_reflns_theta_full 27.54
_diffrn_reflns_theta_max 27.54
_diffrn_reflns_theta_min 2.23
_diffrn_standards_number 0
_exptl_absorpt_coefficient_mu 0.298
_exptl_absorpt_correction_T_max 0.98
_exptl_absorpt_correction_T_min 0.93
_exptl_absorpt_correction_type multi-scan
_exptl_absorpt_process_details '(APEX2; Bruker, 2005)'
_exptl_crystal_colour colourless
_exptl_crystal_density_diffrn 1.235
_exptl_crystal_density_method 'not measured'
_exptl_crystal_description prism
_exptl_crystal_F_000 356
_exptl_crystal_size_max 0.24
_exptl_crystal_size_mid 0.17
_exptl_crystal_size_min 0.08
_refine_diff_density_max 0.166
_refine_diff_density_min -0.158
_refine_ls_extinction_method none
_refine_ls_goodness_of_fit_ref 1.028
_refine_ls_hydrogen_treatment constr
_refine_ls_matrix_type full
_refine_ls_number_parameters 102
_refine_ls_number_reflns 2067
_refine_ls_number_restraints 0
_refine_ls_restrained_S_all 1.028
_refine_ls_R_factor_all 0.0708
_refine_ls_R_factor_gt 0.0411
_refine_ls_shift/su_max 0.000
_refine_ls_shift/su_mean 0.000
_refine_ls_structure_factor_coef Fsqd
_refine_ls_weighting_details 'calc w=1/[\s^2^(Fo^2^)+(0.0474P)^2^+0.1008P] where P=(Fo^2^+2Fc^2^)/3'
_refine_ls_weighting_scheme calc
_refine_ls_wR_factor_gt 0.0954
_refine_ls_wR_factor_ref 0.1086
_reflns_number_gt 1398
_reflns_number_total 2067
_reflns_threshold_expression I>2\s(I)
_cod_data_source_file om2134.cif
_cod_data_source_block I
_cod_original_sg_symbol_H-M 'P 21/c'
_cod_database_code 2214368
_cod_database_fobs_code 2214368

loop_
_symmetry_equiv_pos_as_xyz
'x, y, z'
'-x, y+1/2, -z+1/2'
'-x, -y, -z'
'x, -y-1/2, z-1/2'

loop_
_atom_site_type_symbol
_atom_site_label
_atom_site_fract_x
_atom_site_fract_y
_atom_site_fract_z
_atom_site_U_iso_or_equiv
_atom_site_adp_type
_atom_site_calc_flag
_atom_site_refinement_flags
_atom_site_occupancy
C C1 -0.7375(4) 0.7125(2) 0.12509(18) 0.0826(8) Uani d . 1
H H1A -0.8199 0.6453 0.1274 0.124 Uiso calc R 1
H H1B -0.6684 0.7189 0.0623 0.124 Uiso calc R 1
H H1C -0.8561 0.7684 0.1303 0.124 Uiso calc R 1
C C2 -0.5309(4) 0.72010(18) 0.21157(16) 0.0593(6) Uani d . 1
C C3 -0.5043(4) 0.80616(17) 0.27491(17) 0.0644(6) Uani d . 1
H H3A -0.6156 0.8626 0.2653 0.077 Uiso calc R 1
C C4 -0.3120(4) 0.80799(16) 0.35237(16) 0.0597(5) Uani d . 1
C C5 -0.2650(5) 0.89945(18) 0.4234(2) 0.0888(8) Uani d . 1
H H5A -0.0991 0.9262 0.4207 0.133 Uiso calc R 1
H H5B -0.2810 0.8765 0.4910 0.133 Uiso calc R 1
H H5C -0.3847 0.9544 0.4043 0.133 Uiso calc R 1
C C6 -0.1932(3) 0.64617(15) 0.30250(14) 0.0474(5) Uani d . 1
C C7 0.2211(3) 0.57281(15) 0.42539(14) 0.0468(5) Uani d . 1
H H7A 0.3101 0.6365 0.4101 0.056 Uiso calc R 1
H H7B 0.1287 0.5882 0.4817 0.056 Uiso calc R 1
C C8 0.4073(3) 0.48445(14) 0.45449(14) 0.0463(5) Uani d . 1
H H8A 0.4976 0.4685 0.3977 0.056 Uiso calc R 1
H H8B 0.3180 0.4211 0.4704 0.056 Uiso calc R 1
N N1 -0.1516(3) 0.72556(12) 0.36750(12) 0.0534(4) Uani d . 1
N N2 -0.3725(3) 0.63767(13) 0.22425(12) 0.0567(5) Uani d . 1
S S1 0.00656(9) 0.53510(4) 0.31687(4) 0.0528(2) Uani d . 1

loop_
_atom_site_aniso_label
_atom_site_aniso_U_11
_atom_site_aniso_U_22
_atom_site_aniso_U_33
_atom_site_aniso_U_12
_atom_site_aniso_U_13
_atom_site_aniso_U_23
C1 0.0707(16) 0.0858(18) 0.0830(17) 0.0020(13) -0.0240(13) 0.0300(14)
C2 0.0504(12) 0.0619(14) 0.0631(13) 0.0006(10) -0.0028(10) 0.0260(11)
C3 0.0632(14) 0.0549(13) 0.0734(15) 0.0158(11) 0.0012(12) 0.0223(12)
C4 0.0660(14) 0.0503(12) 0.0620(13) 0.0082(10) 0.0038(11) 0.0121(10)
C5 0.114(2) 0.0588(15) 0.0897(19) 0.0248(14) -0.0033(16) -0.0057(13)
C6 0.0422(11) 0.0478(11) 0.0512(11) -0.0011(8) 0.0013(9) 0.0101(9)
C7 0.0406(10) 0.0460(10) 0.0516(11) 0.0035(8) -0.0026(8) 0.0025(9)
C8 0.0374(10) 0.0492(11) 0.0513(11) 0.0042(8) 0.0009(8) -0.0004(9)
N1 0.0521(10) 0.0470(9) 0.0589(10) 0.0050(8) -0.0017(8) 0.0052(8)
N2 0.0507(10) 0.0589(10) 0.0566(11) -0.0007(8) -0.0085(8) 0.0122(8)
S1 0.0477(3) 0.0492(3) 0.0580(3) 0.0055(2) -0.0083(2) -0.0025(2)

loop_
_atom_type_symbol
_atom_type_description
_atom_type_scat_dispersion_real
_atom_type_scat_dispersion_imag
_atom_type_scat_source
C C 0.0033 0.0016 'International Tables Vol C Tables 4.2.6.8 and 6.1.1.4'
H H 0.0000 0.0000 'International Tables Vol C Tables 4.2.6.8 and 6.1.1.4'
N N 0.0061 0.0033 'International Tables Vol C Tables 4.2.6.8 and 6.1.1.4'
S S 0.1246 0.1234 'International Tables Vol C Tables 4.2.6.8 and 6.1.1.4'

loop_
_geom_angle_atom_site_label_1
_geom_angle_atom_site_label_2
_geom_angle_atom_site_label_3
_geom_angle_site_symmetry_1
_geom_angle_site_symmetry_3
_geom_angle
C2 C1 H1A . . 109.5
C2 C1 H1B . . 109.5
H1A C1 H1B . . 109.5
C2 C1 H1C . . 109.5
H1A C1 H1C . . 109.5
H1B C1 H1C . . 109.5
N2 C2 C3 . . 121.27(19)
N2 C2 C1 . . 116.5(2)
C3 C2 C1 . . 122.3(2)
C4 C3 C2 . . 119.29(19)
C4 C3 H3A . . 120.4
C2 C3 H3A . . 120.4
N1 C4 C3 . . 120.6(2)
N1 C4 C5 . . 116.38(19)
C3 C4 C5 . . 123.0(2)
C4 C5 H5A . . 109.5
C4 C5 H5B . . 109.5
H5A C5 H5B . . 109.5
C4 C5 H5C . . 109.5
H5A C5 H5C . . 109.5
H5B C5 H5C . . 109.5
N1 C6 N2 . . 128.23(17)
N1 C6 S1 . . 118.57(14)
N2 C6 S1 . . 113.20(15)
C8 C7 S1 . . 110.46(13)
C8 C7 H7A . . 109.6
S1 C7 H7A . . 109.6
C8 C7 H7B . . 109.6
S1 C7 H7B . . 109.6
H7A C7 H7B . . 108.1
C7 C8 C8 . 3_666 111.19(19)
C7 C8 H8A . . 109.4
C8 C8 H8A 3_666 . 109.4
C7 C8 H8B . . 109.4
C8 C8 H8B 3_666 . 109.4
H8A C8 H8B . . 108.0
C6 N1 C4 . . 115.51(17)
C6 N2 C2 . . 115.04(18)
C6 S1 C7 . . 101.52(9)

loop_
_geom_bond_atom_site_label_1
_geom_bond_atom_site_label_2
_geom_bond_site_symmetry_2
_geom_bond_distance
C1 C2 . 1.503(3)
C1 H1A . 0.9600
C1 H1B . 0.9600
C1 H1C . 0.9600
C2 N2 . 1.343(2)
C2 C3 . 1.372(3)
C3 C4 . 1.370(3)
C3 H3A . 0.9300
C4 N1 . 1.352(2)
C4 C5 . 1.495(3)
C5 H5A . 0.9600
C5 H5B . 0.9600
C5 H5C . 0.9600
C6 N1 . 1.326(2)
C6 N2 . 1.336(2)
C6 S1 . 1.7631(19)
C7 C8 . 1.518(2)
C7 S1 . 1.8009(18)
C7 H7A . 0.9700
C7 H7B . 0.9700
C8 C8 3_666 1.525(3)
C8 H8A . 0.9700
C8 H8B . 0.9700

loop_
_geom_torsion_atom_site_label_1
_geom_torsion_atom_site_label_2
_geom_torsion_atom_site_label_3
_geom_torsion_atom_site_label_4
_geom_torsion_site_symmetry_4
_geom_torsion
N2 C2 C3 C4 . 0.1(3)
C1 C2 C3 C4 . 179.9(2)
C2 C3 C4 N1 . -0.9(3)
C2 C3 C4 C5 . 178.5(2)
S1 C7 C8 C8 3_666 179.27(17)
N2 C6 N1 C4 . 0.2(3)
S1 C6 N1 C4 . -179.78(15)
C3 C4 N1 C6 . 0.7(3)
C5 C4 N1 C6 . -178.67(19)
N1 C6 N2 C2 . -0.9(3)
S1 C6 N2 C2 . 179.09(14)
C3 C2 N2 C6 . 0.7(3)
C1 C2 N2 C6 . -179.14(17)
N1 C6 S1 C7 . -0.55(17)
N2 C6 S1 C7 . 179.49(13)
C8 C7 S1 C6 . 177.54(13)
